data_4512667
loop_
_publ_author_name
'Wang, Ya-Wen'
'Liu, Shun-Bang'
'Yang, Yan-Ling'
'Wang, Peng-Zhi'
'Zhang, Ai-Jiang'
'Peng, Yu'

_publ_section_title
;
 A Terbium(III)-Complex-Based On-Off Fluorescent Chemosensor for Phosphate
 Anions in Aqueous Solution and Its Application in Molecular Logic Gates.
;
_journal_issue 7
_journal_name_full 'ACS applied materials &amp; interfaces'
_journal_page_first 4415
_journal_page_last 4422
_journal_paper_doi 10.1021/am5089346
_journal_volume 7
_journal_year 2015
_chemical_formula_sum 'C82 H92 N6 O26 S2 Tb2'
_chemical_formula_weight 1959.62
_chemical_name_systematic
; 
 ? 
;
_space_group_IT_number 2
_symmetry_cell_setting triclinic
_symmetry_space_group_name_Hall '-P 1'
_symmetry_space_group_name_H-M 'P -1'
_atom_sites_solution_hydrogens geom
_atom_sites_solution_primary direct
_atom_sites_solution_secondary difmap
_audit_creation_method SHELXL-97
_cell_angle_alpha 82.010(7)
_cell_angle_beta 85.328(7)
_cell_angle_gamma 79.875(7)
_cell_formula_units_Z 1
_cell_length_a 13.066(9)
_cell_length_b 13.642(9)
_cell_length_c 16.025(11)
_cell_measurement_reflns_used 6967
_cell_measurement_temperature 293(2)
_cell_measurement_theta_max 25.00
_cell_measurement_theta_min 2.23
_cell_volume 2780(3)
_computing_cell_refinement 'Bruker SMART'
_computing_data_collection 'Bruker SMART'
_computing_data_reduction 'Bruker SAINT'
_computing_molecular_graphics 'Bruker SHELXTL'
_computing_publication_material 'Bruker SHELXTL'
_computing_structure_refinement 'SHELXL-97 (Sheldrick, 1997)'
_computing_structure_solution 'SHELXS-97 (Sheldrick, 1990)'
_diffrn_ambient_temperature 293(2)
_diffrn_measured_fraction_theta_full 0.984
_diffrn_measured_fraction_theta_max 0.984
_diffrn_measurement_device_type 'CCD area detector'
_diffrn_measurement_method 'phi and omega scans'
_diffrn_radiation_monochromator graphite
_diffrn_radiation_source 'fine-focus sealed tube'
_diffrn_radiation_type MoK\a
_diffrn_radiation_wavelength 0.71073
_diffrn_reflns_av_R_equivalents 0.0732
_diffrn_reflns_av_sigmaI/netI 0.1181
_diffrn_reflns_limit_h_max 15
_diffrn_reflns_limit_h_min -15
_diffrn_reflns_limit_k_max 14
_diffrn_reflns_limit_k_min -16
_diffrn_reflns_limit_l_max 19
_diffrn_reflns_limit_l_min -19
_diffrn_reflns_number 18744
_diffrn_reflns_theta_full 25.10
_diffrn_reflns_theta_max 25.10
_diffrn_reflns_theta_min 2.10
_exptl_absorpt_coefficient_mu 1.361
_exptl_absorpt_correction_T_max 0.762
_exptl_absorpt_correction_T_min 0.682
_exptl_absorpt_correction_type multi-scan
_exptl_absorpt_process_details sadabs
_exptl_crystal_colour colorless
_exptl_crystal_density_diffrn 1.171
_exptl_crystal_density_method 'not measured'
_exptl_crystal_description blcok
_exptl_crystal_F_000 996
_exptl_crystal_size_max 0.29
_exptl_crystal_size_mid 0.24
_exptl_crystal_size_min 0.20
_platon_squeeze_details
;
;
_refine_diff_density_max 2.258
_refine_diff_density_min -2.736
_refine_diff_density_rms 0.150
_refine_ls_extinction_method none
_refine_ls_goodness_of_fit_ref 0.950
_refine_ls_hydrogen_treatment constr
_refine_ls_matrix_type full
_refine_ls_number_parameters 540
_refine_ls_number_reflns 9752
_refine_ls_number_restraints 42
_refine_ls_restrained_S_all 0.951
_refine_ls_R_factor_all 0.0916
_refine_ls_R_factor_gt 0.0697
_refine_ls_shift/su_max 0.001
_refine_ls_shift/su_mean 0.000
_refine_ls_structure_factor_coef Fsqd
_refine_ls_weighting_details 'calc w=1/[\s^2^(Fo^2^)+(0.0979P)^2^+0.0000P] where P=(Fo^2^+2Fc^2^)/3'
_refine_ls_weighting_scheme calc
_refine_ls_wR_factor_gt 0.1638
_refine_ls_wR_factor_ref 0.1735
_reflns_number_gt 7005
_reflns_number_total 9752
_reflns_threshold_expression >2sigma(I)
_cod_data_source_file am5089346_si_003.cif
_cod_data_source_block 6
_cod_depositor_comments
;
The following automatic conversions were performed:

'_symmetry_cell_setting' value 'Triclinic' changed to 'triclinic'
according to
/usr/data/users/saulius/crontab/automatic-downloads/rss-feeds/ACS/lib/dictionaries/cif_core.dic
dictionary named 'cif_core.dic' version 2.4.2 from 2011-04-26.

Automatic conversion script
Id: cif_fix_values 3008 2015-01-20 13:52:24Z robertas 

 Adding full bibliography for 4512667--4512670.cif.
;
_cod_original_sg_symbol_H-M P-1
_cod_database_code 4512667

loop_
_symmetry_equiv_pos_as_xyz
'x, y, z'
'-x, -y, -z'

loop_
_atom_site_label
_atom_site_type_symbol
_atom_site_fract_x
_atom_site_fract_y
_atom_site_fract_z
_atom_site_U_iso_or_equiv
_atom_site_adp_type
_atom_site_occupancy
_atom_site_symmetry_multiplicity
_atom_site_calc_flag
_atom_site_refinement_flags
Tb1 Tb 1.12088(3) 0.89140(3) 0.47071(2) 0.03300(14) Uani 1 1 d .
C1 C 0.8253(11) 1.4206(10) -0.0939(9) 0.111(4) Uani 1 1 d U
H1A H 0.8119 1.4326 -0.1528 0.166 Uiso 1 1 calc R
H1B H 0.8973 1.4225 -0.0873 0.166 Uiso 1 1 calc R
H1C H 0.7823 1.4714 -0.0649 0.166 Uiso 1 1 calc R
C2 C 0.8007(9) 1.3187(9) -0.0571(8) 0.081(3) Uani 1 1 d .
C3 C 0.8425(8) 1.2362(10) -0.0934(7) 0.081(3) Uani 1 1 d .
H3 H 0.8853 1.2432 -0.1424 0.097 Uiso 1 1 calc R
C4 C 0.8234(8) 1.1397(9) -0.0595(6) 0.070(3) Uani 1 1 d .
H4 H 0.8535 1.0834 -0.0850 0.084 Uiso 1 1 calc R
C5 C 0.7582(7) 1.1312(7) 0.0132(5) 0.052(2) Uani 1 1 d .
C6 C 0.7141(8) 1.2144(7) 0.0521(6) 0.070(3) Uani 1 1 d .
H6 H 0.6705 1.2079 0.1007 0.083 Uiso 1 1 calc R
C7 C 0.7363(9) 1.3078(8) 0.0169(7) 0.080(3) Uani 1 1 d .
H7 H 0.7080 1.3641 0.0429 0.096 Uiso 1 1 calc R
C8 C 0.8348(6) 0.9509(6) 0.1955(4) 0.0382(17) Uani 1 1 d .
C9 C 0.9262(6) 1.0078(5) 0.1685(5) 0.0404(18) Uani 1 1 d .
H9A H 0.9892 0.9716 0.1936 0.049 Uiso 1 1 calc R
H9B H 0.9382 1.0150 0.1076 0.049 Uiso 1 1 calc R
C10 C 0.9795(6) 1.1609(5) 0.1859(4) 0.0369(17) Uani 1 1 d .
C11 C 0.9990(7) 1.2141(6) 0.1075(5) 0.048(2) Uani 1 1 d .
H11 H 0.9599 1.2104 0.0625 0.058 Uiso 1 1 calc R
C12 C 1.0779(7) 1.2737(6) 0.0962(5) 0.050(2) Uani 1 1 d .
C13 C 1.1343(7) 1.2769(7) 0.1645(5) 0.055(2) Uani 1 1 d .
H13 H 1.1861 1.3166 0.1582 0.066 Uiso 1 1 calc R
C14 C 1.1159(6) 1.2228(6) 0.2416(5) 0.049(2) Uani 1 1 d .
H14 H 1.1560 1.2260 0.2862 0.058 Uiso 1 1 calc R
C15 C 1.0376(6) 1.1628(5) 0.2541(4) 0.0352(17) Uani 1 1 d .
C16 C 1.0206(6) 1.1034(6) 0.3403(5) 0.0362(17) Uani 1 1 d .
C17 C 1.0959(9) 1.3342(8) 0.0102(6) 0.083(3) Uani 1 1 d .
H17A H 1.1457 1.2943 -0.0241 0.124 Uiso 1 1 calc R
H17B H 1.1221 1.3937 0.0177 0.124 Uiso 1 1 calc R
H17C H 1.0314 1.3527 -0.0172 0.124 Uiso 1 1 calc R
C18 C 0.8112(6) 0.9577(6) 0.2912(4) 0.0409(18) Uani 1 1 d .
H18A H 0.8739 0.9324 0.3214 0.049 Uiso 1 1 calc R
H18B H 0.7880 1.0271 0.3004 0.049 Uiso 1 1 calc R
C19 C 0.7564(6) 0.8198(5) 0.3874(4) 0.0351(17) Uani 1 1 d .
C20 C 0.7231(6) 0.7310(6) 0.3804(5) 0.0431(19) Uani 1 1 d .
H20 H 0.6864 0.7260 0.3342 0.052 Uiso 1 1 calc R
C21 C 0.7439(7) 0.6495(6) 0.4415(6) 0.053(2) Uani 1 1 d .
C22 C 0.8008(7) 0.6572(6) 0.5074(6) 0.058(2) Uani 1 1 d .
H22 H 0.8144 0.6028 0.5492 0.069 Uiso 1 1 calc R
C23 C 0.8390(6) 0.7459(6) 0.5132(5) 0.0423(18) Uani 1 1 d .
H23 H 0.8813 0.7486 0.5564 0.051 Uiso 1 1 calc R
C24 C 0.8135(6) 0.8291(5) 0.4542(4) 0.0343(16) Uani 1 1 d .
C25 C 0.8429(6) 0.9272(6) 0.4680(4) 0.0323(16) Uani 1 1 d .
C26 C 0.7077(9) 0.5521(8) 0.4318(8) 0.088(4) Uani 1 1 d .
H26A H 0.6789 0.5579 0.3777 0.132 Uiso 1 1 calc R
H26B H 0.6554 0.5388 0.4756 0.132 Uiso 1 1 calc R
H26C H 0.7658 0.4981 0.4359 0.132 Uiso 1 1 calc R
C27 C 0.8669(6) 0.8397(6) 0.1819(5) 0.0450(19) Uani 1 1 d .
H27A H 0.8083 0.8043 0.1954 0.054 Uiso 1 1 calc R
H27B H 0.8912 0.8341 0.1237 0.054 Uiso 1 1 calc R
C28 C 0.9620(6) 0.6996(5) 0.2711(5) 0.0378(17) Uani 1 1 d .
C29 C 0.9203(6) 0.6286(6) 0.2361(5) 0.046(2) Uani 1 1 d .
H29 H 0.8834 0.6478 0.1876 0.056 Uiso 1 1 calc R
C30 C 0.9332(7) 0.5295(6) 0.2728(6) 0.056(2) Uani 1 1 d .
C31 C 0.9837(8) 0.5028(7) 0.3477(7) 0.066(3) Uani 1 1 d .
H31 H 0.9897 0.4373 0.3746 0.079 Uiso 1 1 calc R
C32 C 1.0250(7) 0.5737(6) 0.3823(6) 0.053(2) Uani 1 1 d .
H32 H 1.0598 0.5545 0.4319 0.063 Uiso 1 1 calc R
C33 C 1.0158(6) 0.6724(5) 0.3452(5) 0.0383(18) Uani 1 1 d .
C34 C 1.0622(6) 0.7448(5) 0.3871(5) 0.0400(18) Uani 1 1 d .
C35 C 0.8902(9) 0.4532(7) 0.2314(8) 0.085(3) Uani 1 1 d .
H35A H 0.9004 0.3895 0.2663 0.128 Uiso 1 1 calc R
H35B H 0.9258 0.4463 0.1772 0.128 Uiso 1 1 calc R
H35C H 0.8172 0.4754 0.2244 0.128 Uiso 1 1 calc R
C36 C 1.2896(6) 0.9144(6) 0.3040(5) 0.048(2) Uani 1 1 d .
H36 H 1.2293 0.9450 0.2774 0.058 Uiso 1 1 calc R
C37 C 1.3842(9) 0.9543(10) 0.1708(7) 0.093(3) Uani 1 1 d U
H37A H 1.4302 1.0028 0.1637 0.139 Uiso 1 1 calc R
H37B H 1.3161 0.9865 0.1543 0.139 Uiso 1 1 calc R
H37C H 1.4103 0.9022 0.1363 0.139 Uiso 1 1 calc R
C38 C 1.4752(8) 0.8655(9) 0.2953(7) 0.077(3) Uani 1 1 d U
H38A H 1.4975 0.8003 0.2776 0.115 Uiso 1 1 calc R
H38B H 1.4654 0.8589 0.3558 0.115 Uiso 1 1 calc R
H38C H 1.5272 0.9068 0.2771 0.115 Uiso 1 1 calc R
C39 C 1.2680(6) 0.7474(6) 0.6215(6) 0.049(2) Uani 1 1 d .
H39 H 1.2133 0.7716 0.6580 0.059 Uiso 1 1 calc R
C40 C 1.4348(9) 0.6433(8) 0.6011(7) 0.082(3) Uani 1 1 d U
H40A H 1.4228 0.6689 0.5432 0.124 Uiso 1 1 calc R
H40B H 1.4406 0.5715 0.6084 0.124 Uiso 1 1 calc R
H40C H 1.4981 0.6612 0.6160 0.124 Uiso 1 1 calc R
C41 C 1.3539(9) 0.6600(9) 0.7455(7) 0.092(3) Uani 1 1 d U
H41A H 1.2927 0.6936 0.7735 0.137 Uiso 1 1 calc R
H41B H 1.4145 0.6806 0.7632 0.137 Uiso 1 1 calc R
H41C H 1.3584 0.5888 0.7597 0.137 Uiso 1 1 calc R
N1 N 0.7375(5) 0.9938(5) 0.1534(4) 0.0411(15) Uani 1 1 d .
H1 H 0.6831 1.0100 0.1857 0.049 Uiso 1 1 calc R
N2 N 1.3779(5) 0.9113(6) 0.2583(4) 0.0522(18) Uani 1 1 d .
N3 N 1.3481(6) 0.6860(5) 0.6551(5) 0.0568(19) Uani 1 1 d .
O1 O 0.7937(5) 0.9397(5) 0.0131(4) 0.0671(18) Uani 1 1 d .
O2 O 0.6122(5) 1.0226(5) 0.0453(4) 0.0657(17) Uani 1 1 d .
O3 O 0.8979(4) 1.1050(4) 0.1973(3) 0.0415(12) Uani 1 1 d .
O4 O 1.0905(4) 1.0295(4) 0.3600(3) 0.0423(12) Uani 1 1 d .
O5 O 0.9395(4) 1.1336(4) 0.3845(3) 0.0455(13) Uani 1 1 d .
O6 O 0.7303(4) 0.8982(4) 0.3228(3) 0.0463(13) Uani 1 1 d .
O7 O 0.7721(4) 1.0004(4) 0.4779(3) 0.0422(12) Uani 1 1 d .
O8 O 0.9372(4) 0.9320(4) 0.4756(3) 0.0383(12) Uani 1 1 d .
O9 O 0.9488(4) 0.7986(4) 0.2372(3) 0.0503(14) Uani 1 1 d .
O10 O 1.0780(5) 0.8283(4) 0.3463(3) 0.0540(15) Uani 1 1 d .
O11 O 1.0848(5) 0.7236(4) 0.4637(3) 0.0501(14) Uani 1 1 d .
O12 O 1.2795(4) 0.8802(4) 0.3794(3) 0.0498(14) Uani 1 1 d .
O13 O 1.2602(4) 0.7751(4) 0.5452(4) 0.0507(14) Uani 1 1 d .
S1 S 0.72233(18) 1.01334(17) 0.05382(12) 0.0495(5) Uani 1 1 d .

loop_
_atom_site_aniso_label
_atom_site_aniso_U_11
_atom_site_aniso_U_22
_atom_site_aniso_U_33
_atom_site_aniso_U_23
_atom_site_aniso_U_13
_atom_site_aniso_U_12
Tb1 0.0323(2) 0.0292(2) 0.0406(2) -0.01088(14) -0.00445(14) -0.00748(15)
C1 0.103(7) 0.089(7) 0.134(8) 0.020(6) -0.009(7) -0.026(6)
C2 0.069(7) 0.069(8) 0.100(9) 0.024(7) -0.019(6) -0.022(6)
C3 0.066(7) 0.092(9) 0.074(7) 0.018(6) 0.011(5) -0.013(7)
C4 0.062(6) 0.082(8) 0.065(6) -0.010(5) 0.008(5) -0.013(6)
C5 0.054(5) 0.058(6) 0.045(5) -0.007(4) -0.012(4) -0.011(4)
C6 0.088(8) 0.043(6) 0.072(6) -0.011(5) 0.017(5) -0.004(5)
C7 0.086(8) 0.049(6) 0.099(8) -0.003(6) 0.004(7) -0.001(6)
C8 0.050(5) 0.035(4) 0.032(4) -0.006(3) 0.000(3) -0.015(4)
C9 0.052(5) 0.028(4) 0.044(4) -0.013(3) 0.005(4) -0.009(4)
C10 0.045(5) 0.030(4) 0.039(4) -0.011(3) 0.004(3) -0.011(3)
C11 0.066(6) 0.042(5) 0.041(4) -0.011(4) -0.001(4) -0.020(4)
C12 0.062(6) 0.044(5) 0.048(5) -0.012(4) 0.006(4) -0.019(4)
C13 0.060(6) 0.052(5) 0.060(5) -0.001(4) 0.002(4) -0.034(5)
C14 0.039(5) 0.058(6) 0.056(5) -0.014(4) -0.007(4) -0.020(4)
C15 0.040(4) 0.025(4) 0.039(4) -0.008(3) 0.007(3) -0.001(3)
C16 0.032(4) 0.033(4) 0.049(4) -0.014(3) -0.009(3) -0.010(3)
C17 0.118(9) 0.090(8) 0.050(6) 0.007(5) 0.004(6) -0.061(7)
C18 0.053(5) 0.041(5) 0.035(4) -0.006(3) -0.008(3) -0.021(4)
C19 0.037(4) 0.028(4) 0.043(4) -0.008(3) 0.008(3) -0.012(3)
C20 0.036(4) 0.044(5) 0.058(5) -0.021(4) -0.001(4) -0.021(4)
C21 0.047(5) 0.037(5) 0.081(6) -0.016(5) 0.002(4) -0.021(4)
C22 0.062(6) 0.030(5) 0.082(6) 0.000(4) -0.011(5) -0.015(4)
C23 0.043(5) 0.033(4) 0.053(5) -0.007(4) -0.005(4) -0.010(4)
C24 0.036(4) 0.028(4) 0.042(4) -0.011(3) -0.004(3) -0.009(3)
C25 0.034(4) 0.041(4) 0.029(4) -0.014(3) -0.003(3) -0.017(4)
C26 0.092(8) 0.050(6) 0.135(10) -0.022(6) -0.008(7) -0.036(6)
C27 0.045(5) 0.041(5) 0.055(5) -0.015(4) -0.012(4) -0.013(4)
C28 0.038(4) 0.023(4) 0.054(5) -0.015(3) -0.005(3) 0.000(3)
C29 0.051(5) 0.037(5) 0.057(5) -0.024(4) -0.002(4) -0.010(4)
C30 0.058(6) 0.038(5) 0.078(6) -0.026(4) -0.003(5) -0.011(4)
C31 0.073(7) 0.031(5) 0.100(8) -0.009(5) -0.024(6) -0.017(5)
C32 0.067(6) 0.027(4) 0.066(5) -0.006(4) -0.016(4) -0.005(4)
C33 0.036(4) 0.027(4) 0.057(5) -0.020(3) -0.004(3) -0.008(3)
C34 0.041(5) 0.023(4) 0.053(5) -0.008(3) 0.004(4) 0.001(3)
C35 0.099(9) 0.047(6) 0.124(9) -0.032(6) -0.031(7) -0.023(6)
C36 0.036(5) 0.053(5) 0.059(5) -0.021(4) 0.003(4) -0.007(4)
C37 0.086(6) 0.116(7) 0.073(6) -0.005(5) 0.006(5) -0.019(6)
C38 0.063(5) 0.095(6) 0.076(5) -0.020(5) 0.006(5) -0.020(5)
C39 0.039(5) 0.040(5) 0.071(6) -0.004(4) -0.018(4) -0.009(4)
C40 0.076(6) 0.065(6) 0.110(7) -0.018(5) -0.015(5) -0.013(5)
C41 0.092(6) 0.093(7) 0.089(6) 0.005(5) -0.025(5) -0.016(6)
N1 0.041(4) 0.048(4) 0.038(3) -0.008(3) -0.002(3) -0.014(3)
N2 0.049(4) 0.068(5) 0.045(4) -0.015(3) 0.001(3) -0.020(4)
N3 0.052(5) 0.043(4) 0.076(5) -0.006(4) -0.017(4) -0.004(4)
O1 0.095(5) 0.058(4) 0.048(3) -0.021(3) -0.011(3) 0.002(4)
O2 0.059(4) 0.080(5) 0.067(4) -0.011(3) -0.022(3) -0.026(4)
O3 0.045(3) 0.036(3) 0.050(3) -0.015(2) 0.003(2) -0.018(2)
O4 0.049(3) 0.034(3) 0.044(3) -0.010(2) -0.002(2) -0.007(3)
O5 0.043(3) 0.048(3) 0.043(3) -0.003(3) -0.006(2) -0.001(3)
O6 0.046(3) 0.054(4) 0.046(3) -0.003(3) -0.006(2) -0.030(3)
O7 0.045(3) 0.031(3) 0.055(3) -0.018(2) -0.010(2) -0.008(3)
O8 0.038(3) 0.042(3) 0.040(3) -0.012(2) -0.005(2) -0.015(2)
O9 0.056(4) 0.037(3) 0.064(4) -0.006(3) -0.022(3) -0.014(3)
O10 0.075(4) 0.049(4) 0.047(3) -0.019(3) -0.009(3) -0.022(3)
O11 0.066(4) 0.034(3) 0.056(4) -0.007(3) -0.022(3) -0.012(3)
O12 0.054(4) 0.054(4) 0.040(3) -0.008(3) 0.002(3) -0.004(3)
O13 0.048(3) 0.044(3) 0.059(4) 0.000(3) -0.010(3) -0.005(3)
S1 0.0619(14) 0.0477(13) 0.0425(11) -0.0120(9) -0.0112(10) -0.0102(11)

loop_
_atom_type_symbol
_atom_type_description
_atom_type_scat_dispersion_real
_atom_type_scat_dispersion_imag
_atom_type_scat_source
C C 0.0033 0.0016 'International Tables Vol C Tables 4.2.6.8 and 6.1.1.4'
H H 0.0000 0.0000 'International Tables Vol C Tables 4.2.6.8 and 6.1.1.4'
N N 0.0061 0.0033 'International Tables Vol C Tables 4.2.6.8 and 6.1.1.4'
O O 0.0106 0.0060 'International Tables Vol C Tables 4.2.6.8 and 6.1.1.4'
S S 0.1246 0.1234 'International Tables Vol C Tables 4.2.6.8 and 6.1.1.4'
Tb Tb -0.1723 4.1537 'International Tables Vol C Tables 4.2.6.8 and 6.1.1.4'

loop_
_geom_angle_atom_site_label_1
_geom_angle_atom_site_label_2
_geom_angle_atom_site_label_3
_geom_angle
_geom_angle_site_symmetry_1
_geom_angle_site_symmetry_3
O8 Tb1 O5 72.79(17) . 2_776
O8 Tb1 O4 77.29(17) . .
O5 Tb1 O4 133.54(17) 2_776 .
O8 Tb1 O10 77.46(18) . .
O5 Tb1 O10 132.44(19) 2_776 .
O4 Tb1 O10 71.49(19) . .
O8 Tb1 O12 145.23(18) . .
O5 Tb1 O12 141.99(18) 2_776 .
O4 Tb1 O12 74.27(18) . .
O10 Tb1 O12 74.9(2) . .
O8 Tb1 O11 82.42(18) . .
O5 Tb1 O11 85.84(19) 2_776 .
O4 Tb1 O11 124.50(18) . .
O10 Tb1 O11 53.77(19) . .
O12 Tb1 O11 97.53(19) . .
O8 Tb1 O7 121.40(17) . 2_776
O5 Tb1 O7 83.49(18) 2_776 2_776
O4 Tb1 O7 82.74(18) . 2_776
O10 Tb1 O7 144.07(19) . 2_776
O12 Tb1 O7 74.31(18) . 2_776
O11 Tb1 O7 149.05(19) . 2_776
O8 Tb1 O13 139.90(18) . .
O5 Tb1 O13 73.35(19) 2_776 .
O4 Tb1 O13 142.75(18) . .
O10 Tb1 O13 111.7(2) . .
O12 Tb1 O13 71.27(19) . .
O11 Tb1 O13 74.32(19) . .
O7 Tb1 O13 74.80(19) 2_776 .
O8 Tb1 O8 70.77(18) . 2_776
O5 Tb1 O8 71.26(17) 2_776 2_776
O4 Tb1 O8 65.69(16) . 2_776
O10 Tb1 O8 130.85(18) . 2_776
O12 Tb1 O8 113.68(17) . 2_776
O11 Tb1 O8 148.70(18) . 2_776
O7 Tb1 O8 50.84(16) 2_776 2_776
O13 Tb1 O8 116.83(17) . 2_776
O8 Tb1 C34 76.64(19) . .
O5 Tb1 C34 108.7(2) 2_776 .
O4 Tb1 C34 97.7(2) . .
O10 Tb1 C34 27.0(2) . .
O12 Tb1 C34 87.7(2) . .
O11 Tb1 C34 26.92(19) . .
O7 Tb1 C34 161.3(2) 2_776 .
O13 Tb1 C34 94.6(2) . .
O8 Tb1 C34 145.85(19) 2_776 .
O8 Tb1 C25 96.45(19) . 2_776
O5 Tb1 C25 77.79(19) 2_776 2_776
O4 Tb1 C25 71.13(19) . 2_776
O10 Tb1 C25 142.56(19) . 2_776
O12 Tb1 C25 92.93(19) . 2_776
O11 Tb1 C25 163.13(19) . 2_776
O7 Tb1 C25 25.26(18) 2_776 2_776
O13 Tb1 C25 96.8(2) . 2_776
O8 Tb1 C25 25.69(17) 2_776 2_776
C34 Tb1 C25 168.1(2) . 2_776
C2 C1 H1A 109.5 . .
C2 C1 H1B 109.5 . .
H1A C1 H1B 109.5 . .
C2 C1 H1C 109.5 . .
H1A C1 H1C 109.5 . .
H1B C1 H1C 109.5 . .
C3 C2 C7 118.8(10) . .
C3 C2 C1 120.6(12) . .
C7 C2 C1 120.6(12) . .
C2 C3 C4 122.1(10) . .
C2 C3 H3 119.0 . .
C4 C3 H3 119.0 . .
C5 C4 C3 117.9(10) . .
C5 C4 H4 121.0 . .
C3 C4 H4 121.0 . .
C6 C5 C4 121.4(9) . .
C6 C5 S1 118.5(7) . .
C4 C5 S1 120.0(7) . .
C5 C6 C7 118.5(9) . .
C5 C6 H6 120.7 . .
C7 C6 H6 120.7 . .
C6 C7 C2 121.3(10) . .
C6 C7 H7 119.4 . .
C2 C7 H7 119.4 . .
N1 C8 C9 114.7(6) . .
N1 C8 C27 109.7(6) . .
C9 C8 C27 110.0(6) . .
N1 C8 C18 106.9(6) . .
C9 C8 C18 106.2(6) . .
C27 C8 C18 109.1(6) . .
O3 C9 C8 106.9(6) . .
O3 C9 H9A 110.3 . .
C8 C9 H9A 110.3 . .
O3 C9 H9B 110.3 . .
C8 C9 H9B 110.3 . .
H9A C9 H9B 108.6 . .
C15 C10 C11 121.7(7) . .
C15 C10 O3 118.7(6) . .
C11 C10 O3 119.5(7) . .
C10 C11 C12 120.0(8) . .
C10 C11 H11 120.0 . .
C12 C11 H11 120.0 . .
C13 C12 C11 118.2(7) . .
C13 C12 C17 122.6(8) . .
C11 C12 C17 119.2(8) . .
C14 C13 C12 121.6(8) . .
C14 C13 H13 119.2 . .
C12 C13 H13 119.2 . .
C13 C14 C15 121.0(8) . .
C13 C14 H14 119.5 . .
C15 C14 H14 119.5 . .
C10 C15 C14 117.4(7) . .
C10 C15 C16 123.3(6) . .
C14 C15 C16 119.3(7) . .
O4 C16 O5 127.2(7) . .
O4 C16 C15 115.6(6) . .
O5 C16 C15 117.2(7) . .
C12 C17 H17A 109.5 . .
C12 C17 H17B 109.5 . .
H17A C17 H17B 109.5 . .
C12 C17 H17C 109.5 . .
H17A C17 H17C 109.5 . .
H17B C17 H17C 109.5 . .
O6 C18 C8 109.2(6) . .
O6 C18 H18A 109.8 . .
C8 C18 H18A 109.8 . .
O6 C18 H18B 109.8 . .
C8 C18 H18B 109.8 . .
H18A C18 H18B 108.3 . .
C20 C19 C24 121.3(7) . .
C20 C19 O6 115.9(7) . .
C24 C19 O6 122.7(6) . .
C19 C20 C21 120.3(7) . .
C19 C20 H20 119.8 . .
C21 C20 H20 119.8 . .
C22 C21 C20 119.0(7) . .
C22 C21 C26 121.6(9) . .
C20 C21 C26 119.4(9) . .
C21 C22 C23 121.1(8) . .
C21 C22 H22 119.5 . .
C23 C22 H22 119.5 . .
C24 C23 C22 119.7(8) . .
C24 C23 H23 120.1 . .
C22 C23 H23 120.1 . .
C23 C24 C19 118.4(6) . .
C23 C24 C25 118.9(6) . .
C19 C24 C25 122.7(6) . .
O7 C25 O8 121.4(6) . .
O7 C25 C24 119.0(6) . .
O8 C25 C24 119.4(7) . .
O7 C25 Tb1 57.0(3) . 2_776
O8 C25 Tb1 64.9(4) . 2_776
C24 C25 Tb1 168.1(5) . 2_776
C21 C26 H26A 109.5 . .
C21 C26 H26B 109.5 . .
H26A C26 H26B 109.5 . .
C21 C26 H26C 109.5 . .
H26A C26 H26C 109.5 . .
H26B C26 H26C 109.5 . .
O9 C27 C8 106.4(6) . .
O9 C27 H27A 110.5 . .
C8 C27 H27A 110.5 . .
O9 C27 H27B 110.5 . .
C8 C27 H27B 110.5 . .
H27A C27 H27B 108.6 . .
O9 C28 C29 122.0(7) . .
O9 C28 C33 117.5(6) . .
C29 C28 C33 120.4(7) . .
C30 C29 C28 120.6(8) . .
C30 C29 H29 119.7 . .
C28 C29 H29 119.7 . .
C29 C30 C31 119.1(8) . .
C29 C30 C35 119.3(9) . .
C31 C30 C35 121.6(9) . .
C32 C31 C30 120.1(8) . .
C32 C31 H31 120.0 . .
C30 C31 H31 120.0 . .
C33 C32 C31 121.7(8) . .
C33 C32 H32 119.2 . .
C31 C32 H32 119.2 . .
C32 C33 C28 118.0(7) . .
C32 C33 C34 118.4(7) . .
C28 C33 C34 123.6(7) . .
O11 C34 O10 119.6(7) . .
O11 C34 C33 120.1(7) . .
O10 C34 C33 120.2(7) . .
O11 C34 Tb1 60.4(4) . .
O10 C34 Tb1 59.7(4) . .
C33 C34 Tb1 172.2(5) . .
C30 C35 H35A 109.5 . .
C30 C35 H35B 109.5 . .
H35A C35 H35B 109.5 . .
C30 C35 H35C 109.5 . .
H35A C35 H35C 109.5 . .
H35B C35 H35C 109.5 . .
O12 C36 N2 125.6(8) . .
O12 C36 H36 117.2 . .
N2 C36 H36 117.2 . .
N2 C37 H37A 109.5 . .
N2 C37 H37B 109.5 . .
H37A C37 H37B 109.5 . .
N2 C37 H37C 109.5 . .
H37A C37 H37C 109.5 . .
H37B C37 H37C 109.5 . .
N2 C38 H38A 109.5 . .
N2 C38 H38B 109.5 . .
H38A C38 H38B 109.5 . .
N2 C38 H38C 109.5 . .
H38A C38 H38C 109.5 . .
H38B C38 H38C 109.5 . .
O13 C39 N3 124.9(9) . .
O13 C39 H39 117.5 . .
N3 C39 H39 117.5 . .
N3 C40 H40A 109.5 . .
N3 C40 H40B 109.5 . .
H40A C40 H40B 109.5 . .
N3 C40 H40C 109.5 . .
H40A C40 H40C 109.5 . .
H40B C40 H40C 109.5 . .
N3 C41 H41A 109.5 . .
N3 C41 H41B 109.5 . .
H41A C41 H41B 109.5 . .
N3 C41 H41C 109.5 . .
H41A C41 H41C 109.5 . .
H41B C41 H41C 109.5 . .
C8 N1 S1 127.0(5) . .
C8 N1 H1 116.5 . .
S1 N1 H1 116.5 . .
C36 N2 C37 122.8(8) . .
C36 N2 C38 120.5(8) . .
C37 N2 C38 116.8(8) . .
C39 N3 C41 121.9(9) . .
C39 N3 C40 120.2(8) . .
C41 N3 C40 117.9(9) . .
C10 O3 C9 113.1(5) . .
C16 O4 Tb1 138.3(5) . .
C16 O5 Tb1 136.7(5) . 2_776
C19 O6 C18 116.6(6) . .
C25 O7 Tb1 97.8(4) . 2_776
C25 O8 Tb1 161.3(5) . .
C25 O8 Tb1 89.4(4) . 2_776
Tb1 O8 Tb1 109.23(17) . 2_776
C28 O9 C27 120.8(6) . .
C34 O10 Tb1 93.3(5) . .
C34 O11 Tb1 92.7(4) . .
C36 O12 Tb1 127.8(5) . .
C39 O13 Tb1 129.9(5) . .
O1 S1 O2 120.0(4) . .
O1 S1 N1 109.2(4) . .
O2 S1 N1 105.6(4) . .
O1 S1 C5 106.0(4) . .
O2 S1 C5 107.0(4) . .
N1 S1 C5 108.6(4) . .

loop_
_geom_bond_atom_site_label_1
_geom_bond_atom_site_label_2
_geom_bond_distance
_geom_bond_site_symmetry_2
Tb1 O8 2.364(5) .
Tb1 O5 2.388(5) 2_776
Tb1 O4 2.403(5) .
Tb1 O10 2.421(5) .
Tb1 O12 2.433(5) .
Tb1 O11 2.436(5) .
Tb1 O7 2.463(5) 2_776
Tb1 O13 2.464(6) .
Tb1 O8 2.636(5) 2_776
Tb1 C34 2.799(8) .
Tb1 C25 2.911(7) 2_776
C1 C2 1.511(15) .
C1 H1A 0.9600 .
C1 H1B 0.9600 .
C1 H1C 0.9600 .
C2 C3 1.349(16) .
C2 C7 1.402(15) .
C3 C4 1.409(15) .
C3 H3 0.9300 .
C4 C5 1.391(12) .
C4 H4 0.9300 .
C5 C6 1.384(12) .
C5 S1 1.775(9) .
C6 C7 1.389(13) .
C6 H6 0.9300 .
C7 H7 0.9300 .
C8 N1 1.478(10) .
C8 C9 1.537(10) .
C8 C27 1.542(10) .
C8 C18 1.552(9) .
C9 O3 1.442(8) .
C9 H9A 0.9700 .
C9 H9B 0.9700 .
C10 C15 1.385(10) .
C10 C11 1.389(10) .
C10 O3 1.403(8) .
C11 C12 1.407(11) .
C11 H11 0.9300 .
C12 C13 1.377(12) .
C12 C17 1.530(12) .
C13 C14 1.375(11) .
C13 H13 0.9300 .
C14 C15 1.405(10) .
C14 H14 0.9300 .
C15 C16 1.522(10) .
C16 O4 1.259(8) .
C16 O5 1.265(8) .
C17 H17A 0.9600 .
C17 H17B 0.9600 .
C17 H17C 0.9600 .
C18 O6 1.460(8) .
C18 H18A 0.9700 .
C18 H18B 0.9700 .
C19 C20 1.379(10) .
C19 C24 1.386(10) .
C19 O6 1.397(9) .
C20 C21 1.380(12) .
C20 H20 0.9300 .
C21 C22 1.365(12) .
C21 C26 1.518(11) .
C22 C23 1.404(11) .
C22 H22 0.9300 .
C23 C24 1.383(10) .
C23 H23 0.9300 .
C24 C25 1.505(9) .
C25 O7 1.254(8) .
C25 O8 1.262(8) .
C25 Tb1 2.911(7) 2_776
C26 H26A 0.9600 .
C26 H26B 0.9600 .
C26 H26C 0.9600 .
C27 O9 1.431(9) .
C27 H27A 0.9700 .
C27 H27B 0.9700 .
C28 O9 1.370(9) .
C28 C29 1.393(10) .
C28 C33 1.401(10) .
C29 C30 1.384(12) .
C29 H29 0.9300 .
C30 C31 1.390(13) .
C30 C35 1.515(12) .
C31 C32 1.384(12) .
C31 H31 0.9300 .
C32 C33 1.384(11) .
C32 H32 0.9300 .
C33 C34 1.502(10) .
C34 O11 1.268(9) .
C34 O10 1.273(9) .
C35 H35A 0.9600 .
C35 H35B 0.9600 .
C35 H35C 0.9600 .
C36 O12 1.239(9) .
C36 N2 1.312(10) .
C36 H36 0.9300 .
C37 N2 1.444(12) .
C37 H37A 0.9600 .
C37 H37B 0.9600 .
C37 H37C 0.9600 .
C38 N2 1.450(12) .
C38 H38A 0.9600 .
C38 H38B 0.9600 .
C38 H38C 0.9600 .
C39 O13 1.235(9) .
C39 N3 1.322(10) .
C39 H39 0.9300 .
C40 N3 1.456(12) .
C40 H40A 0.9600 .
C40 H40B 0.9600 .
C40 H40C 0.9600 .
C41 N3 1.447(12) .
C41 H41A 0.9600 .
C41 H41B 0.9600 .
C41 H41C 0.9600 .
N1 S1 1.603(6) .
N1 H1 0.8600 .
O1 S1 1.435(6) .
O2 S1 1.438(6) .
O5 Tb1 2.388(5) 2_776
O7 Tb1 2.463(5) 2_776
O8 Tb1 2.636(5) 2_776

loop_
_geom_torsion_atom_site_label_1
_geom_torsion_atom_site_label_2
_geom_torsion_atom_site_label_3
_geom_torsion_atom_site_label_4
_geom_torsion
_geom_torsion_site_symmetry_1
_geom_torsion_site_symmetry_4
C7 C2 C3 C4 0.1(18) . .
C1 C2 C3 C4 178.3(11) . .
C2 C3 C4 C5 0.8(17) . .
C3 C4 C5 C6 -0.8(15) . .
C3 C4 C5 S1 174.6(8) . .
C4 C5 C6 C7 -0.1(15) . .
S1 C5 C6 C7 -175.5(8) . .
C5 C6 C7 C2 1.0(17) . .
C3 C2 C7 C6 -1.0(18) . .
C1 C2 C7 C6 -179.2(11) . .
N1 C8 C9 O3 66.3(7) . .
C27 C8 C9 O3 -169.5(6) . .
C18 C8 C9 O3 -51.6(8) . .
C15 C10 C11 C12 -1.4(12) . .
O3 C10 C11 C12 177.5(7) . .
C10 C11 C12 C13 0.2(12) . .
C10 C11 C12 C17 -178.1(8) . .
C11 C12 C13 C14 0.9(13) . .
C17 C12 C13 C14 179.2(9) . .
C12 C13 C14 C15 -0.8(14) . .
C11 C10 C15 C14 1.5(11) . .
O3 C10 C15 C14 -177.4(6) . .
C11 C10 C15 C16 -178.3(7) . .
O3 C10 C15 C16 2.8(10) . .
C13 C14 C15 C10 -0.4(12) . .
C13 C14 C15 C16 179.4(8) . .
C10 C15 C16 O4 108.5(8) . .
C14 C15 C16 O4 -71.2(9) . .
C10 C15 C16 O5 -72.3(9) . .
C14 C15 C16 O5 107.9(8) . .
N1 C8 C18 O6 61.5(7) . .
C9 C8 C18 O6 -175.6(6) . .
C27 C8 C18 O6 -57.0(8) . .
C24 C19 C20 C21 1.6(11) . .
O6 C19 C20 C21 -179.2(7) . .
C19 C20 C21 C22 -2.1(12) . .
C19 C20 C21 C26 -179.2(8) . .
C20 C21 C22 C23 -0.7(13) . .
C26 C21 C22 C23 176.3(9) . .
C21 C22 C23 C24 4.1(13) . .
C22 C23 C24 C19 -4.5(11) . .
C22 C23 C24 C25 171.8(7) . .
C20 C19 C24 C23 1.8(11) . .
O6 C19 C24 C23 -177.4(7) . .
C20 C19 C24 C25 -174.4(7) . .
O6 C19 C24 C25 6.4(11) . .
C23 C24 C25 O7 -117.1(8) . .
C19 C24 C25 O7 59.1(9) . .
C23 C24 C25 O8 57.7(9) . .
C19 C24 C25 O8 -126.1(7) . .
C23 C24 C25 Tb1 -50(3) . 2_776
C19 C24 C25 Tb1 126(2) . 2_776
N1 C8 C27 O9 -169.1(6) . .
C9 C8 C27 O9 63.8(8) . .
C18 C8 C27 O9 -52.3(8) . .
O9 C28 C29 C30 -178.7(7) . .
C33 C28 C29 C30 -1.5(12) . .
C28 C29 C30 C31 3.5(13) . .
C28 C29 C30 C35 -177.8(8) . .
C29 C30 C31 C32 -3.4(15) . .
C35 C30 C31 C32 177.9(9) . .
C30 C31 C32 C33 1.3(15) . .
C31 C32 C33 C28 0.6(13) . .
C31 C32 C33 C34 179.6(8) . .
O9 C28 C33 C32 176.7(7) . .
C29 C28 C33 C32 -0.5(11) . .
O9 C28 C33 C34 -2.2(11) . .
C29 C28 C33 C34 -179.5(7) . .
C32 C33 C34 O11 -17.7(11) . .
C28 C33 C34 O11 161.3(7) . .
C32 C33 C34 O10 163.1(7) . .
C28 C33 C34 O10 -18.0(11) . .
O8 Tb1 C34 O11 -99.7(5) . .
O5 Tb1 C34 O11 -33.4(5) 2_776 .
O4 Tb1 C34 O11 -174.6(4) . .
O10 Tb1 C34 O11 171.8(8) . .
O12 Tb1 C34 O11 111.6(5) . .
O7 Tb1 C34 O11 95.2(7) 2_776 .
O13 Tb1 C34 O11 40.6(5) . .
O8 Tb1 C34 O11 -117.3(5) 2_776 .
C25 Tb1 C34 O11 -155.0(8) 2_776 .
O8 Tb1 C34 O10 88.5(5) . .
O5 Tb1 C34 O10 154.9(4) 2_776 .
O4 Tb1 C34 O10 13.6(5) . .
O12 Tb1 C34 O10 -60.2(5) . .
O11 Tb1 C34 O10 -171.8(8) . .
O7 Tb1 C34 O10 -76.5(8) 2_776 .
O13 Tb1 C34 O10 -131.2(5) . .
O8 Tb1 C34 O10 70.9(6) 2_776 .
C25 Tb1 C34 O10 33.2(12) 2_776 .
C9 C8 N1 S1 56.9(8) . .
C27 C8 N1 S1 -67.5(8) . .
C18 C8 N1 S1 174.3(5) . .
O12 C36 N2 C37 -179.0(9) . .
O12 C36 N2 C38 -0.4(13) . .
O13 C39 N3 C41 177.4(9) . .
O13 C39 N3 C40 -1.7(13) . .
C15 C10 O3 C9 -99.1(7) . .
C11 C10 O3 C9 82.0(8) . .
C8 C9 O3 C10 172.7(6) . .
O5 C16 O4 Tb1 8.0(12) . .
C15 C16 O4 Tb1 -172.9(5) . .
O8 Tb1 O4 C16 23.8(7) . .
O5 Tb1 O4 C16 -26.9(8) 2_776 .
O10 Tb1 O4 C16 104.7(7) . .
O12 Tb1 O4 C16 -176.4(7) . .
O11 Tb1 O4 C16 95.2(7) . .
O7 Tb1 O4 C16 -100.7(7) 2_776 .
O13 Tb1 O4 C16 -153.5(6) . .
O8 Tb1 O4 C16 -50.6(6) 2_776 .
C34 Tb1 O4 C16 98.2(7) . .
C25 Tb1 O4 C16 -77.6(7) 2_776 .
O4 C16 O5 Tb1 16.4(12) . 2_776
C15 C16 O5 Tb1 -162.6(5) . 2_776
C20 C19 O6 C18 -137.7(7) . .
C24 C19 O6 C18 41.5(9) . .
C8 C18 O6 C19 120.5(7) . .
O8 C25 O7 Tb1 -7.7(7) . 2_776
C24 C25 O7 Tb1 167.0(5) . 2_776
O7 C25 O8 Tb1 -169.1(10) . .
C24 C25 O8 Tb1 16.3(18) . .
Tb1 C25 O8 Tb1 -176.2(14) 2_776 .
O7 C25 O8 Tb1 7.1(7) . 2_776
C24 C25 O8 Tb1 -167.5(5) . 2_776
O5 Tb1 O8 C25 -108.4(14) 2_776 .
O4 Tb1 O8 C25 107.6(14) . .
O10 Tb1 O8 C25 34.0(14) . .
O12 Tb1 O8 C25 71.9(15) . .
O11 Tb1 O8 C25 -20.5(14) . .
O7 Tb1 O8 C25 -179.3(14) 2_776 .
O13 Tb1 O8 C25 -74.9(15) . .
O8 Tb1 O8 C25 175.9(15) 2_776 .
C34 Tb1 O8 C25 6.3(14) . .
C25 Tb1 O8 C25 176.5(13) 2_776 .
O5 Tb1 O8 Tb1 75.6(2) 2_776 2_776
O4 Tb1 O8 Tb1 -68.39(19) . 2_776
O10 Tb1 O8 Tb1 -141.9(2) . 2_776
O12 Tb1 O8 Tb1 -104.1(3) . 2_776
O11 Tb1 O8 Tb1 163.6(2) . 2_776
O7 Tb1 O8 Tb1 4.8(3) 2_776 2_776
O13 Tb1 O8 Tb1 109.1(3) . 2_776
O8 Tb1 O8 Tb1 0.0 2_776 2_776
C34 Tb1 O8 Tb1 -169.6(2) . 2_776
C25 Tb1 O8 Tb1 0.6(2) 2_776 2_776
C29 C28 O9 C27 19.5(11) . .
C33 C28 O9 C27 -157.7(7) . .
C8 C27 O9 C28 149.1(6) . .
O11 C34 O10 Tb1 -8.2(7) . .
C33 C34 O10 Tb1 171.0(6) . .
O8 Tb1 O10 C34 -85.1(5) . .
O5 Tb1 O10 C34 -33.0(6) 2_776 .
O4 Tb1 O10 C34 -165.7(5) . .
O12 Tb1 O10 C34 116.1(5) . .
O11 Tb1 O10 C34 4.6(4) . .
O7 Tb1 O10 C34 147.8(4) 2_776 .
O13 Tb1 O10 C34 53.9(5) . .
O8 Tb1 O10 C34 -135.5(4) 2_776 .
C25 Tb1 O10 C34 -169.3(4) 2_776 .
O10 C34 O11 Tb1 8.2(7) . .
C33 C34 O11 Tb1 -171.1(6) . .
O8 Tb1 O11 C34 75.4(4) . .
O5 Tb1 O11 C34 148.5(5) 2_776 .
O4 Tb1 O11 C34 6.5(5) . .
O10 Tb1 O11 C34 -4.6(4) . .
O12 Tb1 O11 C34 -69.6(5) . .
O7 Tb1 O11 C34 -141.5(4) 2_776 .
O13 Tb1 O11 C34 -137.6(5) . .
O8 Tb1 O11 C34 106.2(5) 2_776 .
C25 Tb1 O11 C34 162.6(6) 2_776 .
N2 C36 O12 Tb1 176.0(6) . .
O8 Tb1 O12 C36 12.8(8) . .
O5 Tb1 O12 C36 -166.8(6) 2_776 .
O4 Tb1 O12 C36 -23.5(6) . .
O10 Tb1 O12 C36 51.1(6) . .
O11 Tb1 O12 C36 100.3(7) . .
O7 Tb1 O12 C36 -110.2(7) 2_776 .
O13 Tb1 O12 C36 170.9(7) . .
O8 Tb1 O12 C36 -77.3(7) 2_776 .
C34 Tb1 O12 C36 75.2(7) . .
C25 Tb1 O12 C36 -93.0(7) 2_776 .
N3 C39 O13 Tb1 -178.3(6) . .
O8 Tb1 O13 C39 -40.4(8) . .
O5 Tb1 O13 C39 -7.0(6) 2_776 .
O4 Tb1 O13 C39 135.6(6) . .
O10 Tb1 O13 C39 -136.7(7) . .
O12 Tb1 O13 C39 158.9(7) . .
O11 Tb1 O13 C39 -97.3(7) . .
O7 Tb1 O13 C39 80.6(7) 2_776 .
O8 Tb1 O13 C39 51.2(7) 2_776 .
C34 Tb1 O13 C39 -115.1(7) . .
C25 Tb1 O13 C39 68.0(7) 2_776 .
C8 N1 S1 O1 30.8(7) . .
C8 N1 S1 O2 161.1(6) . .
C8 N1 S1 C5 -84.4(7) . .
C6 C5 S1 O1 -168.9(8) . .
C4 C5 S1 O1 15.5(8) . .
C6 C5 S1 O2 61.9(8) . .
C4 C5 S1 O2 -113.7(8) . .
C6 C5 S1 N1 -51.7(9) . .
C4 C5 S1 N1 132.7(7) . .

loop_
_platon_squeeze_void_nr
_platon_squeeze_void_average_x
_platon_squeeze_void_average_y
_platon_squeeze_void_average_z
_platon_squeeze_void_volume
_platon_squeeze_void_count_electrons
_platon_squeeze_void_content
1 0.500 0.379 0.121 824 218 ' '
